data_3500093
loop_
_publ_author_name
'Thierry Maris'

_publ_section_references
;
Dolomanov, O.V., Bourhis, L.J., Gildea, R.J, Howard, J.A.K. & Puschmann, H.
 (2009), J. Appl. Cryst. 42, 339-341.

Sheldrick, G.M. (2015). Acta Cryst. C71, 3-8.

Sheldrick, G.M. (2015). Acta Cryst. A71, 3-8.
;
_publ_section_title
;
 Tributylbenzylammonium bromide
;
_journal_name_full 'Personal communication to COD'
_journal_year 2020
_chemical_formula_moiety 'C19 H34 N, Br'
_chemical_formula_sum 'C19 H34 Br N'
_chemical_formula_weight 356.38
_chemical_name_common 'tributylbenzylammonium bromide'
_chemical_name_systematic 'N-benzyl-N,N-dibutylbutan-1-aminium bromide'
_space_group_crystal_system triclinic
_space_group_IT_number 2
_space_group_name_Hall '-P 1'
_space_group_name_H-M_alt 'P -1'
_atom_sites_solution_hydrogens geom
_atom_sites_solution_primary dual
_audit_creation_date 2017-01-16
_audit_creation_method
;
Olex2 1.2
(compiled 2017.01.04 svn.r3372 for OlexSys, GUI svn.r5292)
;
_cell_angle_alpha 82.520(4)
_cell_angle_beta 67.380(3)
_cell_angle_gamma 80.662(3)
_cell_formula_units_Z 4
_cell_length_a 11.5313(9)
_cell_length_b 13.1325(10)
_cell_length_c 14.2336(11)
_cell_measurement_reflns_used 9886
_cell_measurement_temperature 150
_cell_measurement_theta_max 57.149
_cell_measurement_theta_min 2.935
_cell_volume 1957.8(3)
_computing_cell_refinement
;
SAINT (2013) V8.37A; Integration Software for Single Crystal Data. 
Bruker AXS Inc., Madison, WI 53719-1173.
;
_computing_data_collection
;
APEX 2 (2013) Bruker AXS Inc., Madison, WI 53719-1173.
;
_computing_data_reduction
;
APEX 2 (2013) Bruker AXS Inc., Madison, WI 53719-1173.
;
_computing_molecular_graphics 'Olex2 (Dolomanov et al., 2009)'
_computing_publication_material 'Olex2 (Dolomanov et al., 2009)'
_computing_structure_refinement 'ShelXL (Sheldrick, 2015)'
_computing_structure_solution 'XT (Sheldrick, 2015)'
_diffrn_ambient_temperature 150
_diffrn_detector 'CMOS Area detector'
_diffrn_detector_area_resol_mean 10.24
_diffrn_detector_type 'Bruker Photon 100 CMOS Detector'
_diffrn_measured_fraction_theta_full 0.996
_diffrn_measured_fraction_theta_max 0.985
_diffrn_measurement_device 'k-geometry diffractometer'
_diffrn_measurement_device_type 'Bruker Venture Metaljet'
_diffrn_measurement_method '\w and \f scans'
_diffrn_radiation_collimation 'Focusing mirrors'
_diffrn_radiation_monochromator 'Helios MX Mirror Optics'
_diffrn_radiation_probe x-ray
_diffrn_radiation_type GaK\a
_diffrn_radiation_wavelength 1.34139
_diffrn_reflns_av_R_equivalents 0.0550
_diffrn_reflns_av_unetI/netI 0.0401
_diffrn_reflns_Laue_measured_fraction_full 0.996
_diffrn_reflns_Laue_measured_fraction_max 0.985
_diffrn_reflns_limit_h_max 14
_diffrn_reflns_limit_h_min -14
_diffrn_reflns_limit_k_max 16
_diffrn_reflns_limit_k_min -16
_diffrn_reflns_limit_l_max 17
_diffrn_reflns_limit_l_min -17
_diffrn_reflns_number 37614
_diffrn_reflns_point_group_measured_fraction_full 0.996
_diffrn_reflns_point_group_measured_fraction_max 0.985
_diffrn_reflns_theta_full 53.594
_diffrn_reflns_theta_max 57.505
_diffrn_reflns_theta_min 2.934
_diffrn_source 'Metal Jet'
_diffrn_source_target Ga
_diffrn_source_type 'Gallium Liquid Metal Jet Source'
_exptl_absorpt_coefficient_mu 1.850
_exptl_absorpt_correction_T_max 0.3705
_exptl_absorpt_correction_T_min 0.2624
_exptl_absorpt_correction_type multi-scan
_exptl_absorpt_process_details
;
SADABS-2016/2 (Bruker,2016/2) was used for absorption correction. 
wR2(int) was 0.1376 before and 0.0913 after correction. 
The Ratio of minimum to maximum transmission is 0.7082. 
The \l/2 correction factor is Not present.
;
_exptl_crystal_colour 'clear light colourless'
_exptl_crystal_colour_lustre clear
_exptl_crystal_colour_modifier light
_exptl_crystal_colour_primary colourless
_exptl_crystal_density_diffrn 1.209
_exptl_crystal_description Block
_exptl_crystal_F_000 760
_exptl_crystal_size_max 0.21
_exptl_crystal_size_mid 0.17
_exptl_crystal_size_min 0.15
_exptl_special_details
;
X-ray crystallographic data for I were collected from a single crystal
sample, which was mounted on a loop fiber. Data were collected using
a Bruker Venture diffractometer equipped with a Photon 100 CMOS Detector,
a Helios MX optics and a Kappa goniometer. The crystal-to-detector distance 
was 4.0 cm, and the data collection was carried out in 1024 x 1024 pixel mode.
;
_geom_special_details
;
 All esds (except the esd in the dihedral angle between two l.s. planes)
 are estimated using the full covariance matrix.  The cell esds are taken
 into account individually in the estimation of esds in distances, angles
 and torsion angles; correlations between esds in cell parameters are only
 used when they are defined by crystal symmetry.  An approximate (isotropic)
 treatment of cell esds is used for estimating esds involving l.s. planes.
;
_refine_diff_density_max 1.270
_refine_diff_density_min -0.690
_refine_diff_density_rms 0.109
_refine_ls_extinction_coef 0.0071(5)
_refine_ls_extinction_expression Fc^*^=kFc[1+0.001xFc^2^\l^3^/sin(2\q)]^-1/4^
_refine_ls_extinction_method 'SHELXL-2016/6 (Sheldrick 2016)'
_refine_ls_goodness_of_fit_ref 1.077
_refine_ls_hydrogen_treatment constr
_refine_ls_matrix_type full
_refine_ls_number_parameters 386
_refine_ls_number_reflns 8021
_refine_ls_number_restraints 0
_refine_ls_restrained_S_all 1.077
_refine_ls_R_factor_all 0.0579
_refine_ls_R_factor_gt 0.0533
_refine_ls_shift/su_max 0.001
_refine_ls_shift/su_mean 0.000
_refine_ls_structure_factor_coef Fsqd
_refine_ls_weighting_details 'w=1/[\s^2^(Fo^2^)+(0.0684P)^2^+2.3147P] where P=(Fo^2^+2Fc^2^)/3'
_refine_ls_weighting_scheme calc
_refine_ls_wR_factor_gt 0.1370
_refine_ls_wR_factor_ref 0.1414
_reflns_Friedel_coverage 0.000
_reflns_Friedel_fraction_full .
_reflns_Friedel_fraction_max .
_reflns_number_gt 7255
_reflns_number_total 8021
_reflns_special_details
;
 Reflections were merged by SHELXL according to the crystal
 class for the calculation of statistics and refinement.
 
 _reflns_Friedel_fraction is defined as the number of unique
 Friedel pairs measured divided by the number that would be
 possible theoretically, ignoring centric projections and
 systematic absences.
;
_reflns_threshold_expression 'I > 2\s(I)'
_cod_data_source_file T19004.cif
_cod_data_source_block t19004
_cod_database_code 3500093

loop_
_space_group_symop_id
_space_group_symop_operation_xyz
1 'x, y, z'
2 '-x, -y, -z'

loop_
_atom_site_label
_atom_site_type_symbol
_atom_site_fract_x
_atom_site_fract_y
_atom_site_fract_z
_atom_site_U_iso_or_equiv
_atom_site_adp_type
_atom_site_occupancy
_atom_site_site_symmetry_order
_atom_site_calc_flag
_atom_site_refinement_flags_posn
_atom_site_refinement_flags_adp
_atom_site_refinement_flags_occupancy
_atom_site_disorder_assembly
_atom_site_disorder_group
N1A N 0.2695(2) 0.91460(17) 0.85624(16) 0.0324(5) Uani 1 1 d . . . . .
C1A C 0.1708(3) 0.9581(2) 0.9550(2) 0.0354(6) Uani 1 1 d . . . . .
H1AA H 0.115633 1.014406 0.936936 0.042 Uiso 1 1 calc R . . . .
H1AB H 0.119094 0.904276 0.993795 0.042 Uiso 1 1 calc R . . . .
C2A C 0.2255(3) 0.9970(2) 1.0222(2) 0.0385(6) Uani 1 1 d . . . . .
C3A C 0.2361(3) 1.1017(3) 1.0176(2) 0.0460(7) Uani 1 1 d . . . . .
H3A H 0.209538 1.147953 0.972434 0.055 Uiso 1 1 calc R . . . .
C4A C 0.2859(4) 1.1378(3) 1.0798(3) 0.0560(9) Uani 1 1 d . . . . .
H4A H 0.293481 1.207857 1.075838 0.067 Uiso 1 1 calc R . . . .
C5A C 0.3242(4) 1.0693(3) 1.1477(3) 0.0604(9) Uani 1 1 d . . . . .
H5A H 0.358345 1.093188 1.189014 0.072 Uiso 1 1 calc R . . . .
C6A C 0.3119(4) 0.9655(3) 1.1544(3) 0.0576(9) Uani 1 1 d . . . . .
H6A H 0.337483 0.919669 1.200333 0.069 Uiso 1 1 calc R . . . .
C7A C 0.2613(3) 0.9295(3) 1.0928(2) 0.0475(7) Uani 1 1 d . . . . .
H7A H 0.251237 0.859843 1.098760 0.057 Uiso 1 1 calc R . . . .
C8A C 0.3488(3) 0.9995(2) 0.7962(2) 0.0357(6) Uani 1 1 d . . . . .
H8AA H 0.388064 1.021355 0.838246 0.043 Uiso 1 1 calc R . . . .
H8AB H 0.292923 1.058350 0.783092 0.043 Uiso 1 1 calc R . . . .
C9A C 0.4522(3) 0.9706(2) 0.6947(2) 0.0365(6) Uani 1 1 d . . . . .
H9AA H 0.517856 0.921162 0.707224 0.044 Uiso 1 1 calc R . . . .
H9AB H 0.416791 0.938321 0.656006 0.044 Uiso 1 1 calc R . . . .
C10A C 0.5095(3) 1.0662(2) 0.6333(2) 0.0418(6) Uani 1 1 d . . . . .
H10A H 0.448559 1.108436 0.608319 0.050 Uiso 1 1 calc R . . . .
H10B H 0.526911 1.106835 0.677503 0.050 Uiso 1 1 calc R . . . .
C11A C 0.6306(3) 1.0390(3) 0.5437(3) 0.0505(8) Uani 1 1 d . . . . .
H11A H 0.655244 1.100395 0.500442 0.076 Uiso 1 1 calc GR . . . .
H11B H 0.616989 0.989984 0.505569 0.076 Uiso 1 1 calc GR . . . .
H11C H 0.696271 1.009184 0.568289 0.076 Uiso 1 1 calc GR . . . .
C12A C 0.1988(3) 0.8790(2) 0.7982(2) 0.0347(6) Uani 1 1 d . . . . .
H12A H 0.257811 0.833147 0.748044 0.042 Uiso 1 1 calc R . . . .
H12B H 0.134162 0.838764 0.845889 0.042 Uiso 1 1 calc R . . . .
C13A C 0.1361(3) 0.9634(2) 0.7438(2) 0.0395(6) Uani 1 1 d . . . . .
H13A H 0.200219 0.998789 0.689309 0.047 Uiso 1 1 calc R . . . .
H13B H 0.082120 1.013678 0.791366 0.047 Uiso 1 1 calc R . . . .
C14A C 0.0575(3) 0.9166(3) 0.6997(3) 0.0472(7) Uani 1 1 d . . . . .
H14A H 0.109826 0.861106 0.658063 0.057 Uiso 1 1 calc R . . . .
H14B H -0.011527 0.887137 0.755020 0.057 Uiso 1 1 calc R . . . .
C15A C 0.0041(4) 0.9962(3) 0.6356(3) 0.0592(9) Uani 1 1 d . . . . .
H15A H 0.072159 1.025843 0.581103 0.089 Uiso 1 1 calc GR . . . .
H15B H -0.050694 1.049711 0.677386 0.089 Uiso 1 1 calc GR . . . .
H15C H -0.043065 0.963764 0.607703 0.089 Uiso 1 1 calc GR . . . .
C16A C 0.3561(3) 0.8221(2) 0.8775(2) 0.0349(6) Uani 1 1 d . . . . .
H16A H 0.423549 0.804648 0.813404 0.042 Uiso 1 1 calc R . . . .
H16B H 0.394687 0.842400 0.920791 0.042 Uiso 1 1 calc R . . . .
C17A C 0.2937(3) 0.7259(2) 0.9279(2) 0.0412(6) Uani 1 1 d . . . . .
H17A H 0.273352 0.694448 0.879047 0.049 Uiso 1 1 calc R . . . .
H17B H 0.215386 0.744580 0.984259 0.049 Uiso 1 1 calc R . . . .
C18A C 0.3820(4) 0.6480(3) 0.9675(3) 0.0547(8) Uani 1 1 d . . . . .
H18A H 0.392619 0.677237 1.022439 0.066 Uiso 1 1 calc R . . . .
H18B H 0.341510 0.585865 0.995894 0.066 Uiso 1 1 calc R . . . .
C19A C 0.5112(4) 0.6182(3) 0.8883(4) 0.0659(10) Uani 1 1 d . . . . .
H19A H 0.502059 0.593676 0.831152 0.099 Uiso 1 1 calc GR . . . .
H19B H 0.557041 0.564445 0.917503 0.099 Uiso 1 1 calc GR . . . .
H19C H 0.556726 0.677422 0.865884 0.099 Uiso 1 1 calc GR . . . .
N1B N 0.7797(2) 0.53064(17) 0.39223(18) 0.0348(5) Uani 1 1 d . . . . .
C1B C 0.6740(3) 0.4847(2) 0.4848(2) 0.0360(6) Uani 1 1 d . . . . .
H1BA H 0.617576 0.540995 0.522910 0.043 Uiso 1 1 calc R . . . .
H1BB H 0.625079 0.449163 0.460038 0.043 Uiso 1 1 calc R . . . .
C2B C 0.7207(3) 0.4098(2) 0.5567(2) 0.0389(6) Uani 1 1 d . . . . .
C3B C 0.7331(3) 0.4450(3) 0.6399(2) 0.0500(8) Uani 1 1 d . . . . .
H3B H 0.708478 0.514280 0.653552 0.060 Uiso 1 1 calc R . . . .
C4B C 0.7824(4) 0.3769(3) 0.7033(3) 0.0586(9) Uani 1 1 d . . . . .
H4B H 0.793683 0.401399 0.757251 0.070 Uiso 1 1 calc R . . . .
C5B C 0.8141(3) 0.2734(3) 0.6858(3) 0.0568(9) Uani 1 1 d . . . . .
H5B H 0.849147 0.228349 0.726716 0.068 Uiso 1 1 calc R . . . .
C6B C 0.7937(3) 0.2362(3) 0.6066(3) 0.0514(8) Uani 1 1 d . . . . .
H6B H 0.811428 0.165874 0.596776 0.062 Uiso 1 1 calc R . . . .
C7B C 0.7468(3) 0.3045(2) 0.5424(2) 0.0411(6) Uani 1 1 d . . . . .
H7B H 0.732984 0.279565 0.489825 0.049 Uiso 1 1 calc R . . . .
C8B C 0.8699(3) 0.5762(2) 0.4252(2) 0.0385(6) Uani 1 1 d . . . . .
H8BA H 0.939606 0.596992 0.364600 0.046 Uiso 1 1 calc R . . . .
H8BB H 0.904869 0.522428 0.463888 0.046 Uiso 1 1 calc R . . . .
C9B C 0.8113(3) 0.6688(2) 0.4895(2) 0.0413(6) Uani 1 1 d . . . . .
H9BA H 0.809918 0.731261 0.445100 0.050 Uiso 1 1 calc R . . . .
H9BB H 0.724609 0.659955 0.533423 0.050 Uiso 1 1 calc R . . . .
C10B C 0.8865(3) 0.6796(3) 0.5543(3) 0.0510(8) Uani 1 1 d . . . . .
H10C H 0.892423 0.615187 0.595031 0.061 Uiso 1 1 calc R . . . .
H10D H 0.971681 0.692251 0.509816 0.061 Uiso 1 1 calc R . . . .
C11B C 0.8274(5) 0.7662(4) 0.6239(4) 0.0791(13) Uani 1 1 d . . . . .
H11D H 0.827971 0.830977 0.583830 0.119 Uiso 1 1 calc GR . . . .
H11E H 0.874739 0.767196 0.666380 0.119 Uiso 1 1 calc GR . . . .
H11F H 0.741674 0.755762 0.666044 0.119 Uiso 1 1 calc GR . . . .
C12B C 0.7190(3) 0.6164(2) 0.3383(2) 0.0380(6) Uani 1 1 d . . . . .
H12C H 0.783154 0.659660 0.295610 0.046 Uiso 1 1 calc R . . . .
H12D H 0.655305 0.658852 0.389408 0.046 Uiso 1 1 calc R . . . .
C13B C 0.6568(3) 0.5828(2) 0.2720(2) 0.0423(6) Uani 1 1 d . . . . .
H13C H 0.593955 0.537399 0.312274 0.051 Uiso 1 1 calc R . . . .
H13D H 0.719950 0.545609 0.216191 0.051 Uiso 1 1 calc R . . . .
C14B C 0.5941(3) 0.6801(3) 0.2303(3) 0.0522(8) Uani 1 1 d . . . . .
H14C H 0.522164 0.709799 0.286242 0.063 Uiso 1 1 calc R . . . .
H14D H 0.653948 0.730535 0.202966 0.063 Uiso 1 1 calc R . . . .
C15B C 0.5500(4) 0.6610(3) 0.1490(3) 0.0613(9) Uani 1 1 d . . . . .
H15D H 0.621524 0.637161 0.090823 0.092 Uiso 1 1 calc GR . . . .
H15E H 0.507283 0.724084 0.129191 0.092 Uiso 1 1 calc GR . . . .
H15F H 0.492821 0.609427 0.174565 0.092 Uiso 1 1 calc GR . . . .
C16B C 0.8532(3) 0.4439(2) 0.3244(2) 0.0371(6) Uani 1 1 d . . . . .
H16C H 0.794532 0.413568 0.305753 0.045 Uiso 1 1 calc R . . . .
H16D H 0.887741 0.390758 0.363880 0.045 Uiso 1 1 calc R . . . .
C17B C 0.9614(3) 0.4741(2) 0.2268(2) 0.0409(6) Uani 1 1 d . . . . .
H17C H 0.935186 0.540003 0.196743 0.049 Uiso 1 1 calc R . . . .
H17D H 1.033684 0.482072 0.242959 0.049 Uiso 1 1 calc R . . . .
C18B C 0.9993(3) 0.3921(3) 0.1505(3) 0.0500(8) Uani 1 1 d . . . . .
H18C H 1.018226 0.325280 0.182925 0.060 Uiso 1 1 calc R . . . .
H18D H 0.928564 0.388189 0.130674 0.060 Uiso 1 1 calc R . . . .
C19B C 1.1136(4) 0.4149(3) 0.0557(3) 0.0638(10) Uani 1 1 d . . . . .
H19D H 1.125842 0.367893 0.005471 0.096 Uiso 1 1 calc GR . . . .
H19E H 1.187316 0.406633 0.073106 0.096 Uiso 1 1 calc GR . . . .
H19F H 1.099813 0.484702 0.028594 0.096 Uiso 1 1 calc GR . . . .
Br1A Br 0.44780(3) 0.70020(2) 0.62368(2) 0.04239(13) Uani 1 1 d . . . . .
Br1B Br 0.96375(3) 0.77126(2) 0.14578(3) 0.04811(14) Uani 1 1 d . . . . .

loop_
_atom_site_aniso_label
_atom_site_aniso_U_11
_atom_site_aniso_U_22
_atom_site_aniso_U_33
_atom_site_aniso_U_23
_atom_site_aniso_U_13
_atom_site_aniso_U_12
N1A 0.0330(11) 0.0300(11) 0.0295(11) -0.0025(8) -0.0070(9) -0.0018(9)
C1A 0.0359(13) 0.0362(14) 0.0299(13) -0.0043(10) -0.0074(11) -0.0035(11)
C2A 0.0398(14) 0.0424(15) 0.0293(13) -0.0057(11) -0.0074(11) -0.0054(12)
C3A 0.0591(19) 0.0417(16) 0.0349(14) -0.0055(12) -0.0149(13) -0.0044(14)
C4A 0.068(2) 0.056(2) 0.0477(18) -0.0151(15) -0.0180(16) -0.0162(17)
C5A 0.060(2) 0.082(3) 0.0459(18) -0.0159(18) -0.0203(16) -0.0170(19)
C6A 0.063(2) 0.072(2) 0.0422(17) -0.0021(16) -0.0248(16) -0.0096(18)
C7A 0.0581(19) 0.0486(17) 0.0343(15) 0.0007(13) -0.0151(14) -0.0108(15)
C8A 0.0431(15) 0.0308(13) 0.0305(13) -0.0021(10) -0.0100(11) -0.0065(11)
C9A 0.0426(15) 0.0328(13) 0.0305(13) -0.0035(10) -0.0091(11) -0.0053(11)
C10A 0.0514(17) 0.0351(14) 0.0368(14) -0.0005(11) -0.0130(13) -0.0101(13)
C11A 0.0519(18) 0.0517(19) 0.0416(16) 0.0027(14) -0.0087(14) -0.0160(15)
C12A 0.0357(13) 0.0312(13) 0.0369(13) -0.0021(10) -0.0138(11) -0.0029(11)
C13A 0.0446(15) 0.0378(14) 0.0377(14) -0.0037(11) -0.0192(12) 0.0007(12)
C14A 0.0484(17) 0.0518(18) 0.0464(17) -0.0001(14) -0.0238(14) -0.0068(14)
C15A 0.059(2) 0.074(2) 0.0511(19) 0.0057(17) -0.0310(17) -0.0056(18)
C16A 0.0352(13) 0.0346(14) 0.0335(13) -0.0015(10) -0.0130(11) -0.0009(11)
C17A 0.0426(15) 0.0368(15) 0.0416(15) 0.0043(12) -0.0148(12) -0.0050(12)
C18A 0.063(2) 0.0468(18) 0.058(2) 0.0133(15) -0.0314(17) -0.0059(16)
C19A 0.063(2) 0.050(2) 0.084(3) 0.0078(19) -0.037(2) 0.0080(17)
N1B 0.0301(11) 0.0305(11) 0.0398(12) -0.0036(9) -0.0078(9) -0.0052(9)
C1B 0.0284(12) 0.0324(13) 0.0417(14) -0.0024(11) -0.0064(11) -0.0053(10)
C2B 0.0323(13) 0.0402(15) 0.0391(14) -0.0014(12) -0.0069(11) -0.0076(11)
C3B 0.059(2) 0.0497(18) 0.0360(15) 0.0012(13) -0.0091(14) -0.0173(15)
C4B 0.062(2) 0.079(3) 0.0360(16) 0.0050(16) -0.0141(15) -0.0318(19)
C5B 0.0493(18) 0.068(2) 0.0481(18) 0.0219(17) -0.0177(15) -0.0163(17)
C6B 0.0481(18) 0.0491(18) 0.0517(18) 0.0136(14) -0.0170(15) -0.0086(14)
C7B 0.0376(14) 0.0391(15) 0.0448(16) 0.0018(12) -0.0142(12) -0.0060(12)
C8B 0.0308(13) 0.0373(14) 0.0447(15) -0.0049(12) -0.0094(11) -0.0069(11)
C9B 0.0378(14) 0.0351(14) 0.0500(16) -0.0068(12) -0.0127(13) -0.0080(12)
C10B 0.0432(17) 0.0535(19) 0.0573(19) -0.0081(15) -0.0163(15) -0.0107(14)
C11B 0.097(3) 0.063(3) 0.094(3) -0.031(2) -0.047(3) -0.004(2)
C12B 0.0377(14) 0.0296(13) 0.0420(15) -0.0023(11) -0.0107(12) -0.0016(11)
C13B 0.0414(15) 0.0367(15) 0.0457(16) -0.0023(12) -0.0147(13) -0.0002(12)
C14B 0.0519(19) 0.0422(17) 0.060(2) 0.0011(15) -0.0227(16) 0.0002(14)
C15B 0.0510(19) 0.072(2) 0.058(2) 0.0074(18) -0.0230(17) -0.0026(18)
C16B 0.0370(14) 0.0304(13) 0.0387(14) -0.0028(11) -0.0092(11) -0.0014(11)
C17B 0.0370(14) 0.0343(14) 0.0440(15) -0.0025(12) -0.0077(12) -0.0028(11)
C18B 0.0486(18) 0.0468(17) 0.0444(17) -0.0046(14) -0.0065(14) -0.0040(14)
C19B 0.058(2) 0.072(3) 0.0466(19) -0.0111(17) -0.0023(16) -0.0031(19)
Br1A 0.03926(19) 0.03570(19) 0.0501(2) -0.01643(13) -0.01277(14) 0.00212(12)
Br1B 0.0452(2) 0.03297(19) 0.0539(2) 0.00481(13) -0.00654(15) -0.00735(13)

loop_
_atom_type_symbol
_atom_type_description
_atom_type_scat_dispersion_real
_atom_type_scat_dispersion_imag
_atom_type_scat_source
C C 0.0140 0.0070 'International Tables Vol C Tables 4.2.6.8 and 6.1.1.4'
H H 0.0000 0.0000 'International Tables Vol C Tables 4.2.6.8 and 6.1.1.4'
N N 0.0250 0.0140 'International Tables Vol C Tables 4.2.6.8 and 6.1.1.4'
Br Br -0.9340 1.0010 'International Tables Vol C Tables 4.2.6.8 and 6.1.1.4'

loop_
_geom_angle_atom_site_label_1
_geom_angle_atom_site_label_2
_geom_angle_atom_site_label_3
_geom_angle
_geom_angle_site_symmetry_1
_geom_angle_site_symmetry_3
C8A N1A C1A 108.0(2) . .
C8A N1A C12A 112.2(2) . .
C8A N1A C16A 108.9(2) . .
C12A N1A C1A 107.8(2) . .
C16A N1A C1A 112.2(2) . .
C16A N1A C12A 107.9(2) . .
N1A C1A H1AA 108.6 . .
N1A C1A H1AB 108.6 . .
H1AA C1A H1AB 107.6 . .
C2A C1A N1A 114.7(2) . .
C2A C1A H1AA 108.6 . .
C2A C1A H1AB 108.6 . .
C3A C2A C1A 120.5(3) . .
C7A C2A C1A 120.5(3) . .
C7A C2A C3A 118.9(3) . .
C2A C3A H3A 119.7 . .
C4A C3A C2A 120.6(3) . .
C4A C3A H3A 119.7 . .
C3A C4A H4A 120.1 . .
C5A C4A C3A 119.7(3) . .
C5A C4A H4A 120.1 . .
C4A C5A H5A 119.9 . .
C6A C5A C4A 120.2(3) . .
C6A C5A H5A 119.9 . .
C5A C6A H6A 120.0 . .
C5A C6A C7A 120.1(3) . .
C7A C6A H6A 120.0 . .
C2A C7A H7A 119.8 . .
C6A C7A C2A 120.4(3) . .
C6A C7A H7A 119.8 . .
N1A C8A H8AA 108.4 . .
N1A C8A H8AB 108.4 . .
N1A C8A C9A 115.5(2) . .
H8AA C8A H8AB 107.5 . .
C9A C8A H8AA 108.4 . .
C9A C8A H8AB 108.4 . .
C8A C9A H9AA 109.5 . .
C8A C9A H9AB 109.5 . .
H9AA C9A H9AB 108.1 . .
C10A C9A C8A 110.6(2) . .
C10A C9A H9AA 109.5 . .
C10A C9A H9AB 109.5 . .
C9A C10A H10A 109.2 . .
C9A C10A H10B 109.2 . .
H10A C10A H10B 107.9 . .
C11A C10A C9A 112.3(3) . .
C11A C10A H10A 109.2 . .
C11A C10A H10B 109.2 . .
C10A C11A H11A 109.5 . .
C10A C11A H11B 109.5 . .
C10A C11A H11C 109.5 . .
H11A C11A H11B 109.5 . .
H11A C11A H11C 109.5 . .
H11B C11A H11C 109.5 . .
N1A C12A H12A 108.2 . .
N1A C12A H12B 108.2 . .
H12A C12A H12B 107.4 . .
C13A C12A N1A 116.3(2) . .
C13A C12A H12A 108.2 . .
C13A C12A H12B 108.2 . .
C12A C13A H13A 109.7 . .
C12A C13A H13B 109.7 . .
C12A C13A C14A 109.9(2) . .
H13A C13A H13B 108.2 . .
C14A C13A H13A 109.7 . .
C14A C13A H13B 109.7 . .
C13A C14A H14A 109.3 . .
C13A C14A H14B 109.3 . .
H14A C14A H14B 107.9 . .
C15A C14A C13A 111.7(3) . .
C15A C14A H14A 109.3 . .
C15A C14A H14B 109.3 . .
C14A C15A H15A 109.5 . .
C14A C15A H15B 109.5 . .
C14A C15A H15C 109.5 . .
H15A C15A H15B 109.5 . .
H15A C15A H15C 109.5 . .
H15B C15A H15C 109.5 . .
N1A C16A H16A 108.3 . .
N1A C16A H16B 108.3 . .
H16A C16A H16B 107.4 . .
C17A C16A N1A 115.8(2) . .
C17A C16A H16A 108.3 . .
C17A C16A H16B 108.3 . .
C16A C17A H17A 109.6 . .
C16A C17A H17B 109.6 . .
C16A C17A C18A 110.4(3) . .
H17A C17A H17B 108.1 . .
C18A C17A H17A 109.6 . .
C18A C17A H17B 109.6 . .
C17A C18A H18A 108.5 . .
C17A C18A H18B 108.5 . .
H18A C18A H18B 107.5 . .
C19A C18A C17A 114.9(3) . .
C19A C18A H18A 108.5 . .
C19A C18A H18B 108.5 . .
C18A C19A H19A 109.5 . .
C18A C19A H19B 109.5 . .
C18A C19A H19C 109.5 . .
H19A C19A H19B 109.5 . .
H19A C19A H19C 109.5 . .
H19B C19A H19C 109.5 . .
C8B N1B C1B 111.4(2) . .
C12B N1B C1B 108.3(2) . .
C12B N1B C8B 108.2(2) . .
C12B N1B C16B 112.4(2) . .
C16B N1B C1B 107.8(2) . .
C16B N1B C8B 108.7(2) . .
N1B C1B H1BA 108.6 . .
N1B C1B H1BB 108.6 . .
H1BA C1B H1BB 107.6 . .
C2B C1B N1B 114.5(2) . .
C2B C1B H1BA 108.6 . .
C2B C1B H1BB 108.6 . .
C3B C2B C1B 120.4(3) . .
C3B C2B C7B 119.3(3) . .
C7B C2B C1B 120.3(3) . .
C2B C3B H3B 119.8 . .
C2B C3B C4B 120.4(3) . .
C4B C3B H3B 119.8 . .
C3B C4B H4B 120.0 . .
C5B C4B C3B 120.0(3) . .
C5B C4B H4B 120.0 . .
C4B C5B H5B 120.0 . .
C4B C5B C6B 119.9(3) . .
C6B C5B H5B 120.0 . .
C5B C6B H6B 120.0 . .
C7B C6B C5B 120.0(4) . .
C7B C6B H6B 120.0 . .
C2B C7B C6B 120.2(3) . .
C2B C7B H7B 119.9 . .
C6B C7B H7B 119.9 . .
N1B C8B H8BA 108.5 . .
N1B C8B H8BB 108.5 . .
N1B C8B C9B 115.1(2) . .
H8BA C8B H8BB 107.5 . .
C9B C8B H8BA 108.5 . .
C9B C8B H8BB 108.5 . .
C8B C9B H9BA 109.5 . .
C8B C9B H9BB 109.5 . .
H9BA C9B H9BB 108.1 . .
C10B C9B C8B 110.6(3) . .
C10B C9B H9BA 109.5 . .
C10B C9B H9BB 109.5 . .
C9B C10B H10C 109.1 . .
C9B C10B H10D 109.1 . .
H10C C10B H10D 107.8 . .
C11B C10B C9B 112.4(3) . .
C11B C10B H10C 109.1 . .
C11B C10B H10D 109.1 . .
C10B C11B H11D 109.5 . .
C10B C11B H11E 109.5 . .
C10B C11B H11F 109.5 . .
H11D C11B H11E 109.5 . .
H11D C11B H11F 109.5 . .
H11E C11B H11F 109.5 . .
N1B C12B H12C 108.2 . .
N1B C12B H12D 108.2 . .
N1B C12B C13B 116.3(2) . .
H12C C12B H12D 107.4 . .
C13B C12B H12C 108.2 . .
C13B C12B H12D 108.2 . .
C12B C13B H13C 110.1 . .
C12B C13B H13D 110.1 . .
C12B C13B C14B 108.0(3) . .
H13C C13B H13D 108.4 . .
C14B C13B H13C 110.1 . .
C14B C13B H13D 110.1 . .
C13B C14B H14C 108.8 . .
C13B C14B H14D 108.8 . .
H14C C14B H14D 107.7 . .
C15B C14B C13B 113.8(3) . .
C15B C14B H14C 108.8 . .
C15B C14B H14D 108.8 . .
C14B C15B H15D 109.5 . .
C14B C15B H15E 109.5 . .
C14B C15B H15F 109.5 . .
H15D C15B H15E 109.5 . .
H15D C15B H15F 109.5 . .
H15E C15B H15F 109.5 . .
N1B C16B H16C 108.3 . .
N1B C16B H16D 108.3 . .
N1B C16B C17B 116.0(2) . .
H16C C16B H16D 107.4 . .
C17B C16B H16C 108.3 . .
C17B C16B H16D 108.3 . .
C16B C17B H17C 109.5 . .
C16B C17B H17D 109.5 . .
H17C C17B H17D 108.1 . .
C18B C17B C16B 110.7(2) . .
C18B C17B H17C 109.5 . .
C18B C17B H17D 109.5 . .
C17B C18B H18C 109.1 . .
C17B C18B H18D 109.1 . .
H18C C18B H18D 107.9 . .
C19B C18B C17B 112.3(3) . .
C19B C18B H18C 109.1 . .
C19B C18B H18D 109.1 . .
C18B C19B H19D 109.5 . .
C18B C19B H19E 109.5 . .
C18B C19B H19F 109.5 . .
H19D C19B H19E 109.5 . .
H19D C19B H19F 109.5 . .
H19E C19B H19F 109.5 . .

loop_
_geom_bond_atom_site_label_1
_geom_bond_atom_site_label_2
_geom_bond_distance
_geom_bond_site_symmetry_2
N1A C1A 1.537(3) .
N1A C8A 1.513(3) .
N1A C12A 1.519(4) .
N1A C16A 1.519(3) .
C1A H1AA 0.9700 .
C1A H1AB 0.9700 .
C1A C2A 1.508(4) .
C2A C3A 1.391(4) .
C2A C7A 1.391(4) .
C3A H3A 0.9300 .
C3A C4A 1.389(5) .
C4A H4A 0.9300 .
C4A C5A 1.383(6) .
C5A H5A 0.9300 .
C5A C6A 1.380(6) .
C6A H6A 0.9300 .
C6A C7A 1.387(5) .
C7A H7A 0.9300 .
C8A H8AA 0.9700 .
C8A H8AB 0.9700 .
C8A C9A 1.524(4) .
C9A H9AA 0.9700 .
C9A H9AB 0.9700 .
C9A C10A 1.522(4) .
C10A H10A 0.9700 .
C10A H10B 0.9700 .
C10A C11A 1.514(5) .
C11A H11A 0.9600 .
C11A H11B 0.9600 .
C11A H11C 0.9600 .
C12A H12A 0.9700 .
C12A H12B 0.9700 .
C12A C13A 1.517(4) .
C13A H13A 0.9700 .
C13A H13B 0.9700 .
C13A C14A 1.520(4) .
C14A H14A 0.9700 .
C14A H14B 0.9700 .
C14A C15A 1.509(5) .
C15A H15A 0.9600 .
C15A H15B 0.9600 .
C15A H15C 0.9600 .
C16A H16A 0.9700 .
C16A H16B 0.9700 .
C16A C17A 1.513(4) .
C17A H17A 0.9700 .
C17A H17B 0.9700 .
C17A C18A 1.534(4) .
C18A H18A 0.9700 .
C18A H18B 0.9700 .
C18A C19A 1.509(6) .
C19A H19A 0.9600 .
C19A H19B 0.9600 .
C19A H19C 0.9600 .
N1B C1B 1.544(3) .
N1B C8B 1.521(4) .
N1B C12B 1.510(4) .
N1B C16B 1.514(4) .
C1B H1BA 0.9700 .
C1B H1BB 0.9700 .
C1B C2B 1.514(4) .
C2B C3B 1.390(5) .
C2B C7B 1.392(4) .
C3B H3B 0.9300 .
C3B C4B 1.399(5) .
C4B H4B 0.9300 .
C4B C5B 1.379(6) .
C5B H5B 0.9300 .
C5B C6B 1.396(6) .
C6B H6B 0.9300 .
C6B C7B 1.394(4) .
C7B H7B 0.9300 .
C8B H8BA 0.9700 .
C8B H8BB 0.9700 .
C8B C9B 1.523(4) .
C9B H9BA 0.9700 .
C9B H9BB 0.9700 .
C9B C10B 1.521(5) .
C10B H10C 0.9700 .
C10B H10D 0.9700 .
C10B C11B 1.504(5) .
C11B H11D 0.9600 .
C11B H11E 0.9600 .
C11B H11F 0.9600 .
C12B H12C 0.9700 .
C12B H12D 0.9700 .
C12B C13B 1.526(4) .
C13B H13C 0.9700 .
C13B H13D 0.9700 .
C13B C14B 1.530(4) .
C14B H14C 0.9700 .
C14B H14D 0.9700 .
C14B C15B 1.495(5) .
C15B H15D 0.9600 .
C15B H15E 0.9600 .
C15B H15F 0.9600 .
C16B H16C 0.9700 .
C16B H16D 0.9700 .
C16B C17B 1.526(4) .
C17B H17C 0.9700 .
C17B H17D 0.9700 .
C17B C18B 1.523(4) .
C18B H18C 0.9700 .
C18B H18D 0.9700 .
C18B C19B 1.517(5) .
C19B H19D 0.9600 .
C19B H19E 0.9600 .
C19B H19F 0.9600 .

_cod_database_fobs_code 3500093
